data_7237511
loop_
_publ_author_name
'Kim, Hae Un'
'Sohn, Sunyoung'
'Choi, Wanuk'
'Kim, Minjun'
'Ryu, Seung Un'
'Park, Taiho'
'Jung, Sungjune'
'Bejoymohandas, K. S.'

_publ_section_title
;
 Substituents engineered deep-red to near-infrared phosphorescence from
 tris-heteroleptic iridium(iii) complexes for solution processable red-NIR
 organic light-emitting diodes
;
_journal_issue 39
_journal_name_full 'Journal of Materials Chemistry C'
_journal_page_first 10640
_journal_paper_doi 10.1039/C8TC04321C
_journal_volume 6
_journal_year 2018
_chemical_formula_moiety 'C42 H24 F3 Ir N2 O2 S3'
_chemical_formula_sum 'C42 H24 F3 Ir N2 O2 S3'
_chemical_formula_weight 934.01
_chemical_name_common C16_DMC
_space_group_crystal_system monoclinic
_space_group_IT_number 14
_space_group_name_Hall '-P 2ybc'
_space_group_name_H-M_alt 'P 1 21/c 1'
_atom_sites_solution_hydrogens geom
_atom_sites_solution_primary direct
_atom_sites_solution_secondary difmap
_audit_creation_method SHELXL-2014
_audit_update_record
;
2018-07-05 deposited with the CCDC.
2018-09-16 downloaded from the CCDC.
;
_cell_angle_alpha 90
_cell_angle_beta 92.59(3)
_cell_angle_gamma 90
_cell_formula_units_Z 4
_cell_length_a 11.387(2)
_cell_length_b 17.324(3)
_cell_length_c 18.358(4)
_cell_measurement_reflns_used 93449
_cell_measurement_temperature 100(2)
_cell_measurement_theta_max 29.498
_cell_measurement_theta_min 1.868
_cell_volume 3617.8(12)
_computing_cell_refinement 'HKL3000sm (Otwinowski & Minor, 1997)'
_computing_data_collection 'PAL BL2D-SMDC Program'
_computing_data_reduction 'HKL3000sm (Otwinowski & Minor, 1997)'
_computing_molecular_graphics Mercury
_computing_publication_material WinGX
_computing_structure_refinement 'SHELXL-2014 (Sheldrick, 2014)'
_computing_structure_solution 'SHELXL-2014 (Sheldrick, 2014)'
_diffrn_ambient_temperature 100(2)
_diffrn_measured_fraction_theta_full 0.964
_diffrn_measured_fraction_theta_max 0.953
_diffrn_measurement_device_type 'MX225-HS CCD area detector'
_diffrn_measurement_method 'omega scan'
_diffrn_radiation_type synchrotron
_diffrn_radiation_wavelength 0.620
_diffrn_reflns_av_R_equivalents 0.0886
_diffrn_reflns_av_unetI/netI 0.0773
_diffrn_reflns_Laue_measured_fraction_full 0.964
_diffrn_reflns_Laue_measured_fraction_max 0.953
_diffrn_reflns_limit_h_max 16
_diffrn_reflns_limit_h_min -17
_diffrn_reflns_limit_k_max 27
_diffrn_reflns_limit_k_min -27
_diffrn_reflns_limit_l_max 29
_diffrn_reflns_limit_l_min -29
_diffrn_reflns_number 50634
_diffrn_reflns_point_group_measured_fraction_full 0.964
_diffrn_reflns_point_group_measured_fraction_max 0.953
_diffrn_reflns_theta_full 21.839
_diffrn_reflns_theta_max 29.498
_diffrn_reflns_theta_min 1.868
_diffrn_source synchrotron
_exptl_absorpt_coefficient_mu 3.920
_exptl_absorpt_correction_T_max 1
_exptl_absorpt_correction_T_min 0.787
_exptl_absorpt_correction_type empirical
_exptl_crystal_colour orange
_exptl_crystal_density_diffrn 1.715
_exptl_crystal_density_method 'not measured'
_exptl_crystal_description triangle
_exptl_crystal_F_000 1832
_exptl_crystal_size_max 0.070
_exptl_crystal_size_mid 0.060
_exptl_crystal_size_min 0.030
_refine_diff_density_max 3.886
_refine_diff_density_min -6.297
_refine_diff_density_rms 0.286
_refine_ls_extinction_method none
_refine_ls_goodness_of_fit_ref 1.078
_refine_ls_hydrogen_treatment constr
_refine_ls_matrix_type full
_refine_ls_number_parameters 478
_refine_ls_number_reflns 14463
_refine_ls_number_restraints 531
_refine_ls_restrained_S_all 1.060
_refine_ls_R_factor_all 0.1379
_refine_ls_R_factor_gt 0.0935
_refine_ls_shift/su_max 0.001
_refine_ls_shift/su_mean 0.000
_refine_ls_structure_factor_coef Fsqd
_refine_ls_weighting_details 'w=1/[\s^2^(Fo^2^)+(0.1532P)^2^+8.0788P] where P=(Fo^2^+2Fc^2^)/3'
_refine_ls_weighting_scheme calc
_refine_ls_wR_factor_gt 0.2570
_refine_ls_wR_factor_ref 0.2834
_reflns_Friedel_coverage 0.000
_reflns_number_gt 8323
_reflns_number_total 14463
_reflns_threshold_expression 'I > 2\s(I)'
_cod_data_source_file c8tc04321c2.cif
_cod_data_source_block shelxl_CCDC1
_cod_original_sg_symbol_H-M 'P 21/c'
_cod_database_code 7237511
_shelx_space_group_comment
;
The symmetry employed for this shelxl refinement is uniquely defined
by the following loop, which should always be used as a source of
symmetry information in preference to the above space-group names.
They are only intended as comments.
;
_shelx_estimated_absorpt_t_min 0.771
_shelx_estimated_absorpt_t_max 0.891
_shelxl_version_number 2014-3

loop_
_space_group_symop_operation_xyz
'x, y, z'
'-x, y+1/2, -z+1/2'
'-x, -y, -z'
'x, -y-1/2, z-1/2'

loop_
_atom_site_label
_atom_site_type_symbol
_atom_site_fract_x
_atom_site_fract_y
_atom_site_fract_z
_atom_site_U_iso_or_equiv
_atom_site_adp_type
_atom_site_occupancy
_atom_site_site_symmetry_order
_atom_site_calc_flag
_atom_site_refinement_flags_posn
_atom_site_refinement_flags_adp
C1 C 0.9172(10) 0.3761(7) 0.0129(6) 0.061(2) Uani 1 1 d . U
C2 C 0.8901(9) 0.3529(5) 0.0912(5) 0.0490(18) Uani 1 1 d . U
C3 C 0.9815(9) 0.3497(6) 0.1430(5) 0.0505(19) Uani 1 1 d . U
H3 H 1.0573 0.3647 0.1286 0.061 Uiso 1 1 calc R U
C4 C 0.9708(9) 0.3253(5) 0.2170(5) 0.0449(16) Uani 1 1 d . U
C5 C 1.0766(9) 0.3202(4) 0.2649(5) 0.0423(15) Uani 1 1 d . U
C6 C 1.1990(8) 0.3231(4) 0.2467(5) 0.0402(15) Uani 1 1 d . U
H6 H 1.2265 0.3278 0.1988 0.048 Uiso 1 1 calc R U
C7 C 1.2716(10) 0.3179(5) 0.3114(6) 0.052(2) Uani 1 1 d . U
H7 H 1.3547 0.3230 0.3123 0.062 Uiso 1 1 calc R U
C8 C 1.2078(9) 0.3043(4) 0.3739(6) 0.0486(19) Uani 1 1 d . U
H8 H 1.2435 0.2952 0.4209 0.058 Uiso 1 1 calc R U
C10 C 0.6957(8) 0.1681(5) 0.2727(6) 0.0466(17) Uani 1 1 d . U
C11 C 0.7186(9) 0.0900(5) 0.2901(7) 0.058(2) Uani 1 1 d . U
H11 H 0.7085 0.0723 0.3384 0.069 Uiso 1 1 calc R U
C12 C 0.7560(9) 0.0383(5) 0.2376(7) 0.062(2) Uani 1 1 d . U
H12 H 0.7742 -0.0139 0.2494 0.074 Uiso 1 1 calc R U
C13 C 0.7655(9) 0.0665(5) 0.1670(7) 0.055(2) Uani 1 1 d . U
C14 C 0.7443(9) 0.1448(5) 0.1500(6) 0.0522(19) Uani 1 1 d . U
C15 C 0.7490(10) 0.1714(6) 0.0765(6) 0.056(2) Uani 1 1 d . U
H15 H 0.7302 0.2232 0.0638 0.067 Uiso 1 1 calc R U
C16 C 0.7815(10) 0.1195(6) 0.0254(7) 0.062(2) Uani 1 1 d . U
H16 H 0.7849 0.1368 -0.0236 0.074 Uiso 1 1 calc R U
C17 C 0.8095(11) 0.0443(7) 0.0402(8) 0.071(3) Uani 1 1 d . U
H17 H 0.8360 0.0119 0.0025 0.085 Uiso 1 1 calc R U
C18 C 0.7992(11) 0.0145(6) 0.1113(8) 0.070(3) Uani 1 1 d . U
H18 H 0.8142 -0.0384 0.1217 0.084 Uiso 1 1 calc R U
C19 C 0.6366(8) 0.2985(5) 0.2957(5) 0.0425(15) Uani 1 1 d . U
C20 C 0.6514(8) 0.2247(5) 0.3213(5) 0.0455(16) Uani 1 1 d . U
C21 C 0.5519(8) 0.3036(5) 0.4113(5) 0.0425(16) Uani 1 1 d . U
C22 C 0.5783(8) 0.3459(5) 0.3472(5) 0.0410(15) Uani 1 1 d . U
C23 C 0.5409(7) 0.4229(5) 0.3423(5) 0.0428(16) Uani 1 1 d . U
H23 H 0.5559 0.4522 0.3000 0.051 Uiso 1 1 calc R U
C24 C 0.4827(8) 0.4563(5) 0.3983(5) 0.0470(18) Uani 1 1 d . U
H24 H 0.4601 0.5090 0.3957 0.056 Uiso 1 1 calc R U
C25 C 0.4566(8) 0.4111(5) 0.4600(5) 0.0483(18) Uani 1 1 d . U
H25 H 0.4126 0.4336 0.4973 0.058 Uiso 1 1 calc R U
C26 C 0.4919(9) 0.3383(6) 0.4672(5) 0.0481(18) Uani 1 1 d . U
H26 H 0.4764 0.3101 0.5101 0.058 Uiso 1 1 calc R U
C27 C 0.6045(9) 0.4590(5) 0.1446(5) 0.0466(17) Uani 1 1 d . U
C28 C 0.5966(10) 0.5369(5) 0.1207(6) 0.055(2) Uani 1 1 d . U
H28 H 0.5344 0.5536 0.0882 0.066 Uiso 1 1 calc R U
C29 C 0.6811(10) 0.5865(5) 0.1458(6) 0.056(2) Uani 1 1 d . U
H29 H 0.6832 0.6369 0.1257 0.067 Uiso 1 1 calc R U
C30 C 0.7635(12) 0.5667(5) 0.1992(6) 0.060(2) Uani 1 1 d . U
C31 C 0.7662(9) 0.4883(4) 0.2260(5) 0.0449(16) Uani 1 1 d . U
C32 C 0.8363(9) 0.4680(5) 0.2872(6) 0.0484(18) Uani 1 1 d . U
H32 H 0.8308 0.4178 0.3076 0.058 Uiso 1 1 calc R U
C33 C 0.9143(10) 0.5215(5) 0.3180(7) 0.059(2) Uani 1 1 d . U
H33 H 0.9608 0.5086 0.3604 0.071 Uiso 1 1 calc R U
C34 C 0.9243(10) 0.5955(6) 0.2860(7) 0.066(3) Uani 1 1 d . U
H34 H 0.9829 0.6306 0.3039 0.079 Uiso 1 1 calc R U
C35 C 0.8502(11) 0.6157(6) 0.2298(7) 0.064(2) Uani 1 1 d . U
H35 H 0.8571 0.6660 0.2099 0.076 Uiso 1 1 calc R U
C36 C 0.5456(8) 0.3265(4) 0.1505(5) 0.0408(15) Uani 1 1 d . U
C37 C 0.5248(10) 0.4001(5) 0.1225(5) 0.0499(18) Uani 1 1 d . U
C38 C 0.3609(10) 0.3141(6) 0.0855(6) 0.0520(19) Uani 1 1 d . U
C39 C 0.4477(8) 0.2764(5) 0.1309(5) 0.0464(16) Uani 1 1 d . U
C40 C 0.4269(9) 0.1999(5) 0.1516(5) 0.0477(18) Uani 1 1 d . U
H40 H 0.4829 0.1741 0.1829 0.057 Uiso 1 1 calc R U
C41 C 0.3261(9) 0.1612(6) 0.1273(6) 0.053(2) Uani 1 1 d . U
H41 H 0.3137 0.1092 0.1413 0.064 Uiso 1 1 calc R U
C42 C 0.2431(10) 0.1990(7) 0.0821(7) 0.061(2) Uani 1 1 d . U
H42 H 0.1751 0.1715 0.0650 0.073 Uiso 1 1 calc R U
C43 C 0.2557(9) 0.2735(6) 0.0615(5) 0.055(2) Uani 1 1 d . U
H43 H 0.1965 0.2984 0.0320 0.066 Uiso 1 1 calc R U
N1 N 0.7149(7) 0.1974(4) 0.2047(4) 0.0480(16) Uani 1 1 d . U
N2 N 0.6876(6) 0.4346(4) 0.1939(4) 0.0407(13) Uani 1 1 d . U
O1 O 0.8740(6) 0.3078(3) 0.2460(4) 0.0424(12) Uani 1 1 d . U
O2 O 0.7836(6) 0.3381(4) 0.0976(4) 0.0472(13) Uani 1 1 d . U
Ir1 Ir 0.70146(3) 0.31588(2) 0.19922(2) 0.03933(11) Uani 1 1 d . U
F1 F 0.8433(7) 0.4286(5) -0.0133(4) 0.082(2) Uani 1 1 d . U
F2 F 0.9101(10) 0.3159(5) -0.0304(5) 0.090(3) Uani 1 1 d . U
F3 F 1.0271(6) 0.4049(5) 0.0080(4) 0.081(2) Uani 1 1 d . U
S1 S 1.0598(2) 0.30601(13) 0.35643(15) 0.0504(5) Uani 1 1 d . U
S2 S 0.6016(2) 0.20816(13) 0.40839(14) 0.0498(5) Uani 1 1 d . U
S3 S 0.3923(2) 0.41034(15) 0.07099(14) 0.0551(6) Uani 1 1 d . U

loop_
_atom_site_aniso_label
_atom_site_aniso_U_11
_atom_site_aniso_U_22
_atom_site_aniso_U_33
_atom_site_aniso_U_23
_atom_site_aniso_U_13
_atom_site_aniso_U_12
C1 0.063(6) 0.069(6) 0.050(5) 0.003(4) 0.006(4) 0.007(4)
C2 0.054(4) 0.041(4) 0.053(4) 0.003(3) 0.007(3) 0.003(4)
C3 0.052(5) 0.048(5) 0.052(4) 0.004(4) 0.005(3) 0.009(4)
C4 0.049(4) 0.032(4) 0.053(4) -0.003(3) 0.005(3) -0.002(3)
C5 0.052(4) 0.030(3) 0.046(4) -0.001(3) 0.006(3) 0.000(3)
C6 0.050(4) 0.021(3) 0.049(4) -0.003(3) -0.003(3) -0.002(3)
C7 0.053(4) 0.034(4) 0.067(5) -0.013(4) -0.003(3) 0.013(3)
C8 0.064(5) 0.024(3) 0.057(5) 0.002(3) -0.006(4) -0.001(3)
C10 0.045(4) 0.027(3) 0.067(5) 0.001(3) -0.001(4) 0.000(3)
C11 0.062(6) 0.021(3) 0.091(6) 0.004(3) 0.002(5) 0.000(3)
C12 0.047(5) 0.023(3) 0.116(7) 0.008(4) 0.012(5) 0.014(3)
C13 0.050(5) 0.022(3) 0.094(5) -0.009(3) -0.004(4) -0.005(3)
C14 0.054(5) 0.032(3) 0.069(5) -0.009(3) -0.006(4) 0.006(3)
C15 0.055(5) 0.047(5) 0.065(5) -0.006(4) -0.003(4) 0.005(4)
C16 0.062(6) 0.051(5) 0.072(6) -0.020(4) -0.004(5) 0.008(5)
C17 0.063(6) 0.051(5) 0.098(6) -0.028(5) -0.003(6) 0.010(5)
C18 0.072(7) 0.028(4) 0.111(7) -0.017(4) 0.002(6) 0.004(4)
C19 0.043(4) 0.037(3) 0.048(4) 0.002(3) 0.002(3) -0.001(3)
C20 0.049(5) 0.033(3) 0.054(4) 0.001(3) -0.001(3) -0.005(3)
C21 0.045(4) 0.033(3) 0.049(4) 0.003(3) 0.000(3) -0.005(3)
C22 0.040(4) 0.034(3) 0.048(4) 0.002(3) 0.002(3) -0.004(3)
C23 0.039(4) 0.043(4) 0.046(4) -0.001(3) 0.001(3) -0.006(3)
C24 0.050(5) 0.036(4) 0.054(5) -0.001(3) 0.000(3) 0.000(3)
C25 0.052(5) 0.043(4) 0.051(5) -0.003(3) 0.007(4) -0.005(3)
C26 0.054(5) 0.046(4) 0.044(4) 0.001(3) 0.000(3) -0.007(4)
C27 0.061(5) 0.036(3) 0.044(4) 0.003(3) 0.009(3) 0.004(3)
C28 0.075(6) 0.040(4) 0.052(5) 0.007(3) 0.008(4) 0.016(4)
C29 0.079(6) 0.022(3) 0.069(6) 0.001(3) 0.018(4) 0.003(3)
C30 0.105(7) 0.019(3) 0.058(5) -0.001(3) 0.011(4) -0.018(4)
C31 0.060(5) 0.026(3) 0.049(4) -0.004(3) 0.014(3) 0.002(3)
C32 0.048(5) 0.029(3) 0.069(5) -0.006(3) 0.009(3) 0.001(3)
C33 0.054(5) 0.035(4) 0.089(7) -0.010(4) 0.005(4) -0.002(4)
C34 0.056(6) 0.037(4) 0.105(8) -0.014(4) 0.012(5) -0.012(4)
C35 0.070(6) 0.030(4) 0.091(7) -0.001(4) 0.017(4) -0.002(4)
C36 0.050(4) 0.029(3) 0.043(4) -0.004(3) 0.001(3) 0.006(2)
C37 0.069(5) 0.041(4) 0.039(4) 0.000(3) -0.002(4) 0.008(3)
C38 0.055(5) 0.051(4) 0.051(5) -0.008(4) 0.000(4) 0.011(3)
C39 0.049(4) 0.046(4) 0.045(4) -0.007(3) 0.005(3) 0.006(3)
C40 0.050(5) 0.048(4) 0.046(5) -0.003(3) 0.005(3) 0.001(3)
C41 0.057(5) 0.052(5) 0.052(5) -0.005(4) 0.007(4) -0.003(4)
C42 0.050(5) 0.064(5) 0.068(7) -0.018(5) 0.000(4) 0.001(4)
C43 0.050(5) 0.063(5) 0.051(5) -0.011(4) -0.002(4) 0.013(4)
N1 0.053(4) 0.030(3) 0.061(4) -0.006(2) -0.005(3) 0.005(2)
N2 0.052(4) 0.029(3) 0.042(3) 0.001(2) 0.009(3) 0.003(2)
O1 0.050(3) 0.023(2) 0.055(3) 0.001(2) 0.005(2) 0.001(2)
O2 0.051(3) 0.038(3) 0.052(3) -0.001(2) 0.002(2) 0.007(3)
Ir1 0.04682(19) 0.02573(14) 0.04546(19) -0.00059(11) 0.00215(12) 0.00283(11)
F1 0.082(5) 0.100(5) 0.065(4) 0.029(4) 0.002(3) 0.020(4)
F2 0.125(8) 0.088(6) 0.059(4) -0.009(3) 0.028(5) -0.007(4)
F3 0.067(4) 0.107(6) 0.069(4) 0.029(4) 0.013(3) -0.001(4)
S1 0.0601(14) 0.0361(10) 0.0552(13) -0.0001(8) 0.0042(10) -0.0002(9)
S2 0.0571(13) 0.0355(10) 0.0568(13) 0.0106(9) 0.0015(10) -0.0057(9)
S3 0.0651(15) 0.0530(13) 0.0466(12) 0.0009(10) -0.0035(10) 0.0174(11)

loop_
_atom_type_symbol
_atom_type_description
_atom_type_scat_dispersion_real
_atom_type_scat_dispersion_imag
_atom_type_scat_source
C C 0.0033 0.0016 'International Tables Vol C Tables 4.2.6.8 and 6.1.1.4'
N N 0.0061 0.0033 'International Tables Vol C Tables 4.2.6.8 and 6.1.1.4'
O O 0.0106 0.0060 'International Tables Vol C Tables 4.2.6.8 and 6.1.1.4'
Ir Ir -1.4442 7.9887 'International Tables Vol C Tables 4.2.6.8 and 6.1.1.4'
F F 0.0171 0.0103 'International Tables Vol C Tables 4.2.6.8 and 6.1.1.4'
S S 0.1246 0.1234 'International Tables Vol C Tables 4.2.6.8 and 6.1.1.4'
H H 0.0000 0.0000 'International Tables Vol C Tables 4.2.6.8 and 6.1.1.4'

loop_
_geom_angle_atom_site_label_1
_geom_angle_atom_site_label_2
_geom_angle_atom_site_label_3
_geom_angle
F2 C1 F1 107.9(10)
F2 C1 F3 106.5(10)
F1 C1 F3 107.4(10)
F2 C1 C2 110.4(10)
F1 C1 C2 111.7(9)
F3 C1 C2 112.6(9)
O2 C2 C3 129.2(9)
O2 C2 C1 112.2(9)
C3 C2 C1 118.5(9)
C2 C3 C4 124.8(9)
C2 C3 H3 117.6
C4 C3 H3 117.6
O1 C4 C3 125.1(9)
O1 C4 C5 115.9(8)
C3 C4 C5 119.0(9)
C6 C5 C4 129.4(8)
C6 C5 S1 112.4(7)
C4 C5 S1 118.2(7)
C7 C6 C5 109.6(9)
C7 C6 H6 125.2
C5 C6 H6 125.2
C8 C7 C6 113.1(10)
C8 C7 H7 123.5
C6 C7 H7 123.5
C7 C8 S1 112.7(8)
C7 C8 H8 123.6
S1 C8 H8 123.6
N1 C10 C11 121.6(9)
N1 C10 C20 112.9(7)
C11 C10 C20 125.5(10)
C12 C11 C10 121.2(11)
C12 C11 H11 119.4
C10 C11 H11 119.4
C13 C12 C11 117.1(8)
C13 C12 H12 121.4
C11 C12 H12 121.4
C12 C13 C14 121.6(9)
C12 C13 C18 118.7(9)
C14 C13 C18 119.7(11)
N1 C14 C13 120.6(10)
N1 C14 C15 119.0(8)
C13 C14 C15 120.4(9)
C16 C15 C14 117.5(10)
C16 C15 H15 121.3
C14 C15 H15 121.3
C15 C16 C17 124.1(13)
C15 C16 H16 118.0
C17 C16 H16 118.0
C16 C17 C18 120.2(11)
C16 C17 H17 119.9
C18 C17 H17 119.9
C17 C18 C13 117.9(10)
C17 C18 H18 121.0
C13 C18 H18 121.0
C20 C19 C22 111.1(8)
C20 C19 Ir1 114.0(7)
C22 C19 Ir1 134.9(7)
C19 C20 C10 117.7(9)
C19 C20 S2 115.4(7)
C10 C20 S2 126.6(7)
C26 C21 C22 120.9(8)
C26 C21 S2 126.8(7)
C22 C21 S2 112.3(7)
C23 C22 C21 117.8(8)
C23 C22 C19 130.5(8)
C21 C22 C19 111.6(8)
C24 C23 C22 120.5(8)
C24 C23 H23 119.8
C22 C23 H23 119.8
C23 C24 C25 119.3(9)
C23 C24 H24 120.3
C25 C24 H24 120.3
C26 C25 C24 122.1(9)
C26 C25 H25 119.0
C24 C25 H25 119.0
C25 C26 C21 119.4(9)
C25 C26 H26 120.3
C21 C26 H26 120.3
N2 C27 C37 113.0(8)
N2 C27 C28 122.6(9)
C37 C27 C28 124.4(9)
C29 C28 C27 117.6(10)
C29 C28 H28 121.2
C27 C28 H28 121.2
C28 C29 C30 122.5(8)
C28 C29 H29 118.7
C30 C29 H29 118.7
C29 C30 C35 125.7(9)
C29 C30 C31 118.8(9)
C35 C30 C31 115.5(11)
C32 C31 N2 120.2(8)
C32 C31 C30 120.9(9)
N2 C31 C30 118.6(9)
C33 C32 C31 119.5(9)
C33 C32 H32 120.2
C31 C32 H32 120.2
C32 C33 C34 119.9(11)
C32 C33 H33 120.1
C34 C33 H33 120.1
C35 C34 C33 119.4(10)
C35 C34 H34 120.3
C33 C34 H34 120.3
C34 C35 C30 123.7(10)
C34 C35 H35 118.1
C30 C35 H35 118.1
C37 C36 C39 110.0(8)
C37 C36 Ir1 113.0(7)
C39 C36 Ir1 136.8(6)
C36 C37 C27 117.3(9)
C36 C37 S3 114.8(8)
C27 C37 S3 127.5(7)
C39 C38 C43 120.1(9)
C39 C38 S3 113.0(8)
C43 C38 S3 126.8(8)
C40 C39 C38 118.1(9)
C40 C39 C36 129.7(9)
C38 C39 C36 112.2(8)
C41 C40 C39 121.2(10)
C41 C40 H40 119.4
C39 C40 H40 119.4
C40 C41 C42 119.7(10)
C40 C41 H41 120.2
C42 C41 H41 120.2
C43 C42 C41 122.4(10)
C43 C42 H42 118.8
C41 C42 H42 118.8
C42 C43 C38 118.5(10)
C42 C43 H43 120.7
C38 C43 H43 120.7
C10 N1 C14 117.5(8)
C10 N1 Ir1 113.4(6)
C14 N1 Ir1 129.1(7)
C27 N2 C31 119.3(7)
C27 N2 Ir1 113.2(6)
C31 N2 Ir1 126.5(6)
C4 O1 Ir1 128.1(6)
C2 O2 Ir1 125.3(6)
C36 Ir1 C19 93.2(4)
C36 Ir1 N1 100.4(3)
C19 Ir1 N1 80.4(3)
C36 Ir1 N2 79.6(3)
C19 Ir1 N2 99.4(3)
N1 Ir1 N2 179.9(3)
C36 Ir1 O1 176.4(3)
C19 Ir1 O1 90.2(3)
N1 Ir1 O1 81.3(3)
N2 Ir1 O1 98.8(2)
C36 Ir1 O2 90.5(3)
C19 Ir1 O2 175.9(3)
N1 Ir1 O2 100.7(3)
N2 Ir1 O2 79.5(3)
O1 Ir1 O2 86.1(3)
C8 S1 C5 92.0(5)
C20 S2 C21 89.5(4)
C38 S3 C37 89.9(5)

loop_
_geom_bond_atom_site_label_1
_geom_bond_atom_site_label_2
_geom_bond_distance
C1 F2 1.312(14)
C1 F1 1.315(13)
C1 F3 1.355(14)
C1 C2 1.537(14)
C2 O2 1.249(12)
C2 C3 1.380(14)
C3 C4 1.432(14)
C3 H3 0.9500
C4 O1 1.282(11)
C4 C5 1.462(14)
C5 C6 1.449(13)
C5 S1 1.717(9)
C6 C7 1.418(13)
C6 H6 0.9500
C7 C8 1.405(16)
C7 H7 0.9500
C8 S1 1.701(11)
C8 H8 0.9500
C10 N1 1.374(13)
C10 C11 1.412(12)
C10 C20 1.433(13)
C11 C12 1.397(15)
C11 H11 0.9500
C12 C13 1.392(17)
C12 H12 0.9500
C13 C14 1.411(12)
C13 C18 1.429(15)
C14 N1 1.407(12)
C14 C15 1.428(16)
C15 C16 1.362(15)
C15 H15 0.9500
C16 C17 1.367(16)
C16 H16 0.9500
C17 C18 1.413(19)
C17 H17 0.9500
C18 H18 0.9500
C19 C20 1.369(12)
C19 C22 1.439(13)
C19 Ir1 1.972(9)
C20 S2 1.744(10)
C21 C26 1.395(14)
C21 C22 1.430(12)
C21 S2 1.750(9)
C22 C23 1.401(12)
C23 C24 1.376(13)
C23 H23 0.9500
C24 C25 1.418(13)
C24 H24 0.9500
C25 C26 1.329(14)
C25 H25 0.9500
C26 H26 0.9500
C27 N2 1.346(12)
C27 C37 1.413(14)
C27 C28 1.421(12)
C28 C29 1.355(15)
C28 H28 0.9500
C29 C30 1.370(16)
C29 H29 0.9500
C30 C35 1.399(15)
C30 C31 1.443(11)
C31 C32 1.394(14)
C31 N2 1.402(12)
C32 C33 1.386(13)
C32 H32 0.9500
C33 C34 1.416(15)
C33 H33 0.9500
C34 C35 1.349(18)
C34 H34 0.9500
C35 H35 0.9500
C36 C37 1.391(12)
C36 C39 1.445(13)
C36 Ir1 1.960(9)
C37 S3 1.753(10)
C38 C39 1.423(14)
C38 C43 1.441(15)
C38 S3 1.728(11)
C39 C40 1.403(13)
C40 C41 1.386(14)
C40 H40 0.9500
C41 C42 1.392(16)
C41 H41 0.9500
C42 C43 1.354(16)
C42 H42 0.9500
C43 H43 0.9500
N1 Ir1 2.060(8)
N2 Ir1 2.065(7)
O1 Ir1 2.113(7)
O2 Ir1 2.159(7)

loop_
_geom_torsion_atom_site_label_1
_geom_torsion_atom_site_label_2
_geom_torsion_atom_site_label_3
_geom_torsion_atom_site_label_4
_geom_torsion
F2 C1 C2 O2 -71.7(12)
F1 C1 C2 O2 48.4(13)
F3 C1 C2 O2 169.3(9)
F2 C1 C2 C3 107.2(12)
F1 C1 C2 C3 -132.7(10)
F3 C1 C2 C3 -11.8(14)
O2 C2 C3 C4 2.0(17)
C1 C2 C3 C4 -176.7(9)
C2 C3 C4 O1 -4.4(15)
C2 C3 C4 C5 176.2(9)
O1 C4 C5 C6 168.4(7)
C3 C4 C5 C6 -12.2(13)
O1 C4 C5 S1 -9.6(10)
C3 C4 C5 S1 169.8(7)
C4 C5 C6 C7 178.4(8)
S1 C5 C6 C7 -3.5(8)
C5 C6 C7 C8 5.5(9)
C6 C7 C8 S1 -5.3(9)
N1 C10 C11 C12 -3.4(15)
C20 C10 C11 C12 176.6(10)
C10 C11 C12 C13 -2.2(15)
C11 C12 C13 C14 3.2(15)
C11 C12 C13 C18 -177.7(10)
C12 C13 C14 N1 1.3(15)
C18 C13 C14 N1 -177.8(10)
C12 C13 C14 C15 -176.9(10)
C18 C13 C14 C15 4.0(15)
N1 C14 C15 C16 177.9(10)
C13 C14 C15 C16 -3.9(16)
C14 C15 C16 C17 0.1(18)
C15 C16 C17 C18 3.7(19)
C16 C17 C18 C13 -3.5(17)
C12 C13 C18 C17 -179.4(10)
C14 C13 C18 C17 -0.3(16)
C22 C19 C20 C10 172.8(8)
Ir1 C19 C20 C10 -8.3(11)
C22 C19 C20 S2 -1.8(10)
Ir1 C19 C20 S2 177.0(4)
N1 C10 C20 C19 -1.3(12)
C11 C10 C20 C19 178.7(9)
N1 C10 C20 S2 172.7(7)
C11 C10 C20 S2 -7.3(15)
C26 C21 C22 C23 -0.6(13)
S2 C21 C22 C23 178.8(6)
C26 C21 C22 C19 -177.9(8)
S2 C21 C22 C19 1.5(10)
C20 C19 C22 C23 -176.7(9)
Ir1 C19 C22 C23 4.8(16)
C20 C19 C22 C21 0.2(11)
Ir1 C19 C22 C21 -178.3(7)
C21 C22 C23 C24 1.1(13)
C19 C22 C23 C24 177.9(9)
C22 C23 C24 C25 -2.5(13)
C23 C24 C25 C26 3.4(15)
C24 C25 C26 C21 -2.9(15)
C22 C21 C26 C25 1.5(14)
S2 C21 C26 C25 -177.8(8)
N2 C27 C28 C29 4.0(14)
C37 C27 C28 C29 -178.8(10)
C27 C28 C29 C30 -8.1(15)
C28 C29 C30 C35 -177.3(11)
C28 C29 C30 C31 4.7(16)
C29 C30 C31 C32 -170.6(10)
C35 C30 C31 C32 11.3(15)
C29 C30 C31 N2 2.8(14)
C35 C30 C31 N2 -175.3(9)
N2 C31 C32 C33 179.5(9)
C30 C31 C32 C33 -7.2(15)
C31 C32 C33 C34 -1.7(15)
C32 C33 C34 C35 6.1(17)
C33 C34 C35 C30 -1.5(19)
C29 C30 C35 C34 175.0(12)
C31 C30 C35 C34 -7.0(17)
C39 C36 C37 C27 171.8(8)
Ir1 C36 C37 C27 -12.3(11)
C39 C36 C37 S3 -1.6(10)
Ir1 C36 C37 S3 174.3(5)
N2 C27 C37 C36 -3.2(13)
C28 C27 C37 C36 179.4(9)
N2 C27 C37 S3 169.3(7)
C28 C27 C37 S3 -8.1(15)
C43 C38 C39 C40 -0.6(14)
S3 C38 C39 C40 174.7(7)
C43 C38 C39 C36 -178.9(9)
S3 C38 C39 C36 -3.6(11)
C37 C36 C39 C40 -174.8(9)
Ir1 C36 C39 C40 10.7(16)
C37 C36 C39 C38 3.2(11)
Ir1 C36 C39 C38 -171.3(8)
C38 C39 C40 C41 1.6(14)
C36 C39 C40 C41 179.5(9)
C39 C40 C41 C42 -0.7(15)
C40 C41 C42 C43 -1.2(16)
C41 C42 C43 C38 2.1(16)
C39 C38 C43 C42 -1.2(15)
S3 C38 C43 C42 -175.8(9)
C11 C10 N1 C14 7.8(14)
C20 C10 N1 C14 -172.2(8)
C11 C10 N1 Ir1 -170.2(7)
C20 C10 N1 Ir1 9.8(10)
C13 C14 N1 C10 -6.8(14)
C15 C14 N1 C10 171.5(9)
C13 C14 N1 Ir1 170.8(7)
C15 C14 N1 Ir1 -11.0(14)
C37 C27 N2 C31 -174.1(8)
C28 C27 N2 C31 3.3(13)
C37 C27 N2 Ir1 16.3(9)
C28 C27 N2 Ir1 -166.2(7)
C32 C31 N2 C27 166.8(8)
C30 C31 N2 C27 -6.6(12)
C32 C31 N2 Ir1 -25.2(11)
C30 C31 N2 Ir1 161.4(7)
C3 C4 O1 Ir1 -4.6(12)
C5 C4 O1 Ir1 174.7(5)
C3 C2 O2 Ir1 8.7(14)
C1 C2 O2 Ir1 -172.6(6)
C7 C8 S1 C5 2.7(7)
C6 C5 S1 C8 0.5(6)
C4 C5 S1 C8 178.8(6)
C19 C20 S2 C21 2.3(8)
C10 C20 S2 C21 -171.8(9)
C26 C21 S2 C20 177.3(9)
C22 C21 S2 C20 -2.0(7)
C39 C38 S3 C37 2.2(8)
C43 C38 S3 C37 177.2(10)
C36 C37 S3 C38 -0.3(8)
C27 C37 S3 C38 -172.9(10)
